data_4519510
loop_
_publ_author_name
'Aaron Gabriel Numez Avila'
'Thierry Maris'
'James D. Wuest'

_publ_contact_author_id_orcid 0000-0001-9731-4046
_publ_section_title
;
 A Workplan for Using Heteroseeded Crystallizations to Produce New
 Polymorphs, as Illustrated by a Study of Cinnamic Acids
;
_journal_name_full 'Crystal Growth & Design'
_journal_page_first 6370
_journal_page_last 6381
_journal_paper_doi 10.1021/acs.cgd.5c00774
_journal_volume 25
_journal_year 2025
_chemical_formula_moiety 'C10 H10 O2'
_chemical_formula_sum 'C10 H10 O2'
_chemical_formula_weight 162.18
_chemical_name_common 'alpha-p-Methyl-trans-cinnamic acid'
_chemical_name_systematic ' 3-(4-methylphenyl)prop-2-enoic acid'
_space_group_crystal_system monoclinic
_space_group_IT_number 14
_space_group_name_Hall '-P 2yn'
_space_group_name_H-M_alt 'P 1 21/n 1'
_atom_sites_solution_hydrogens mixed
_atom_sites_solution_primary dual
_audit_contact_author_email thierry.maris@umontreal.ca
_audit_contact_author_name 'Thierry Maris'
_audit_contact_author_phone '+1 514 340 4711 2579'
_audit_creation_date 2021-04-07
_cell_angle_alpha 90
_cell_angle_beta 91.024(1)
_cell_angle_gamma 90
_cell_formula_units_Z 4
_cell_length_a 5.9841(2)
_cell_length_b 4.91400(10)
_cell_length_c 27.9813(7)
_cell_measurement_reflns_used 9945
_cell_measurement_temperature 150
_cell_measurement_theta_max 60.597
_cell_measurement_theta_min 5.505
_cell_volume 822.68(4)
_computing_cell_refinement
;
SAINT (2020) V8.40B; Integration Software for Single Crystal Data.
Bruker AXS Inc., Madison, WI 53719-1173.
;
_computing_data_collection
;
APEX 3 (2019) Bruker AXS Inc., Madison, WI 53719-1173.
;
_computing_data_reduction
;
SAINT (2020) V8.40B; Integration Software for Single Crystal Data.
Bruker AXS Inc., Madison, WI 53719-1173.
;
_computing_molecular_graphics 'Olex2 1.3 (Dolomanov et al., 2009)'
_computing_publication_material 'Olex2 1.3 (Dolomanov et al., 2009)'
_computing_structure_refinement 'XL  (Sheldrick, 2008)'
_computing_structure_solution 'SHELXT 2018/2 (Sheldrick, 2018)'
_diffrn_ambient_temperature 150
_diffrn_detector 'CMOS Area detector'
_diffrn_detector_area_resol_mean 10.42
_diffrn_detector_type 'Bruker CMOS Photon III '
_diffrn_measured_fraction_theta_full 0.993
_diffrn_measured_fraction_theta_max 0.995
_diffrn_measurement_device 'k-geometry diffractometer'
_diffrn_measurement_device_type 'Bruker Venture Metaljet'
_diffrn_measurement_method '\w and \f scans'
_diffrn_radiation_collimation 'Focusing mirrors'
_diffrn_radiation_monochromator 'Helios MX Mirror Optics'
_diffrn_radiation_probe x-ray
_diffrn_radiation_type 'Ga K\a'
_diffrn_radiation_wavelength 1.34139
_diffrn_reflns_av_R_equivalents 0.0286
_diffrn_reflns_av_unetI/netI 0.0192
_diffrn_reflns_Laue_measured_fraction_full 0.993
_diffrn_reflns_Laue_measured_fraction_max 0.995
_diffrn_reflns_limit_h_max 7
_diffrn_reflns_limit_h_min -7
_diffrn_reflns_limit_k_max 6
_diffrn_reflns_limit_k_min -6
_diffrn_reflns_limit_l_max 35
_diffrn_reflns_limit_l_min -36
_diffrn_reflns_number 13122
_diffrn_reflns_point_group_measured_fraction_full 0.993
_diffrn_reflns_point_group_measured_fraction_max 0.995
_diffrn_reflns_theta_full 53.594
_diffrn_reflns_theta_max 60.613
_diffrn_reflns_theta_min 5.503
_diffrn_source 'Metal Jet'
_diffrn_source_current 2.86
_diffrn_source_power 0.199914
_diffrn_source_target Ga
_diffrn_source_type 'Gallium Liquid Metal Jet Source'
_diffrn_source_voltage 69.9
_exptl_absorpt_coefficient_mu 0.469
_exptl_absorpt_correction_T_max 0.2103
_exptl_absorpt_correction_T_min 0.1192
_exptl_absorpt_correction_type multi-scan
_exptl_absorpt_process_details
;
SADABS-2016/2 (Bruker,2016/2) was used for absorption correction.
wR2(int) was 0.0941 before and 0.0489 after correction.
The Ratio of minimum to maximum transmission is 0.5668.
The \l/2 correction factor is Not present.
;
_exptl_crystal_colour 'clear light colourless'
_exptl_crystal_colour_lustre clear
_exptl_crystal_colour_modifier light
_exptl_crystal_colour_primary colourless
_exptl_crystal_density_diffrn 1.309
_exptl_crystal_description Plate
_exptl_crystal_F_000 344
_exptl_crystal_size_max 0.35
_exptl_crystal_size_mid 0.08
_exptl_crystal_size_min 0.03
_refine_diff_density_max 0.332
_refine_diff_density_min -0.202
_refine_diff_density_rms 0.043
_refine_ls_extinction_coef .
_refine_ls_extinction_method none
_refine_ls_goodness_of_fit_ref 1.087
_refine_ls_hydrogen_treatment mixed
_refine_ls_matrix_type full
_refine_ls_number_parameters 116
_refine_ls_number_reflns 1878
_refine_ls_number_restraints 2
_refine_ls_restrained_S_all 1.087
_refine_ls_R_factor_all 0.0477
_refine_ls_R_factor_gt 0.0460
_refine_ls_shift/su_max 0.000
_refine_ls_shift/su_mean 0.000
_refine_ls_structure_factor_coef Fsqd
_refine_ls_weighting_details 'w=1/[\s^2^(Fo^2^)+(0.0781P)^2^+0.2635P] where P=(Fo^2^+2Fc^2^)/3'
_refine_ls_weighting_scheme calc
_refine_ls_wR_factor_gt 0.1389
_refine_ls_wR_factor_ref 0.1408
_reflns_Friedel_coverage 0.000
_reflns_Friedel_fraction_full .
_reflns_Friedel_fraction_max .
_reflns_number_gt 1771
_reflns_number_total 1878
_reflns_threshold_expression 'I > 2\s(I)'
_cod_data_source_file 02-4MeCA-jw23113-P21n.cif
_cod_data_source_block jw23113
_cod_database_code 4519510

loop_
_space_group_symop_id
_space_group_symop_operation_xyz
1 'x, y, z'
2 '-x+1/2, y+1/2, -z+1/2'
3 '-x, -y, -z'
4 'x-1/2, -y-1/2, z-1/2'

loop_
_atom_site_label
_atom_site_type_symbol
_atom_site_fract_x
_atom_site_fract_y
_atom_site_fract_z
_atom_site_U_iso_or_equiv
_atom_site_adp_type
_atom_site_occupancy
_atom_site_site_symmetry_order
_atom_site_calc_flag
_atom_site_refinement_flags_posn
_atom_site_refinement_flags_adp
_atom_site_refinement_flags_occupancy
_atom_site_disorder_assembly
_atom_site_disorder_group
O1 O 1.04766(16) -0.2654(2) 0.45654(3) 0.0387(3) Uani 1 1 d D . . . .
H1 H 1.120(7) -0.416(6) 0.4636(15) 0.058 Uiso 0.5 1 d D U P A 2
O2 O 0.73938(17) -0.3358(2) 0.49896(4) 0.0404(3) Uani 1 1 d D . . . .
H2 H 0.815(6) -0.464(7) 0.5121(14) 0.061 Uiso 0.5 1 d D U P B 1
C1 C 0.8514(2) -0.2094(3) 0.46646(5) 0.0329(3) Uani 1 1 d . . . . .
C2 C 0.7261(2) 0.0074(3) 0.44154(5) 0.0344(3) Uani 1 1 d . . . . .
H2A H 0.580560 0.052196 0.452058 0.041 Uiso 1 1 calc R U . . .
C3 C 0.8097(2) 0.1428(3) 0.40475(5) 0.0324(3) Uani 1 1 d . . . . .
H3 H 0.958209 0.099887 0.395950 0.039 Uiso 1 1 calc R U . . .
C4 C 0.6928(2) 0.3523(3) 0.37658(4) 0.0310(3) Uani 1 1 d . . . . .
C5 C 0.7896(2) 0.4562(3) 0.33542(5) 0.0342(3) Uani 1 1 d . . . . .
H5 H 0.932668 0.392831 0.326310 0.041 Uiso 1 1 calc R U . . .
C6 C 0.6802(2) 0.6510(3) 0.30747(5) 0.0345(3) Uani 1 1 d . . . . .
H6 H 0.749123 0.717915 0.279494 0.041 Uiso 1 1 calc R U . . .
C7 C 0.4709(2) 0.7491(3) 0.32007(5) 0.0320(3) Uani 1 1 d . . . . .
C8 C 0.3749(2) 0.6474(3) 0.36137(5) 0.0341(3) Uani 1 1 d . . . . .
H8 H 0.232740 0.712977 0.370652 0.041 Uiso 1 1 calc R U . . .
C9 C 0.4827(2) 0.4523(3) 0.38925(5) 0.0335(3) Uani 1 1 d . . . . .
H9 H 0.413333 0.385817 0.417211 0.040 Uiso 1 1 calc R U . . .
C10 C 0.3498(2) 0.9696(2) 0.28971(4) 0.0307(3) Uani 1 1 d . . . . .
H10A H 0.394264 1.150431 0.301186 0.046 Uiso 1 1 calc R U . . .
H10B H 0.187803 0.948190 0.292610 0.046 Uiso 1 1 calc R U . . .
H10C H 0.390782 0.949708 0.256141 0.046 Uiso 1 1 calc R U . . .

loop_
_atom_site_aniso_label
_atom_site_aniso_U_11
_atom_site_aniso_U_22
_atom_site_aniso_U_33
_atom_site_aniso_U_23
_atom_site_aniso_U_13
_atom_site_aniso_U_12
O1 0.0373(5) 0.0399(6) 0.0392(5) 0.0073(4) 0.0040(4) 0.0076(4)
O2 0.0430(6) 0.0380(6) 0.0404(5) 0.0091(4) 0.0081(4) 0.0060(4)
C1 0.0369(7) 0.0302(6) 0.0317(6) 0.0000(5) 0.0003(5) 0.0017(5)
C2 0.0351(6) 0.0323(6) 0.0357(6) 0.0017(5) 0.0004(5) 0.0041(5)
C3 0.0336(6) 0.0305(6) 0.0332(6) -0.0009(5) -0.0005(5) 0.0025(5)
C4 0.0330(6) 0.0282(6) 0.0318(6) -0.0005(5) -0.0011(5) 0.0006(5)
C5 0.0309(6) 0.0338(7) 0.0379(7) 0.0017(5) 0.0028(5) 0.0024(5)
C6 0.0372(7) 0.0327(7) 0.0336(6) 0.0039(5) 0.0036(5) -0.0004(5)
C7 0.0354(6) 0.0276(6) 0.0327(6) -0.0011(5) -0.0035(5) 0.0003(5)
C8 0.0321(6) 0.0335(7) 0.0368(7) -0.0008(5) 0.0012(5) 0.0042(5)
C9 0.0349(6) 0.0339(7) 0.0320(6) 0.0024(5) 0.0032(5) 0.0021(5)
C10 0.0336(6) 0.0273(6) 0.0311(6) -0.0019(5) -0.0021(4) -0.0004(5)

loop_
_atom_type_symbol
_atom_type_description
_atom_type_scat_dispersion_real
_atom_type_scat_dispersion_imag
_atom_type_scat_source
C C 0.0137 0.0067 'International Tables Vol C Tables 4.2.6.8 and 6.1.1.4'
H H 0.0000 0.0000 'International Tables Vol C Tables 4.2.6.8 and 6.1.1.4'
O O 0.0389 0.0241 'International Tables Vol C Tables 4.2.6.8 and 6.1.1.4'

loop_
_geom_angle_atom_site_label_1
_geom_angle_atom_site_label_2
_geom_angle_atom_site_label_3
_geom_angle
_geom_angle_site_symmetry_1
_geom_angle_site_symmetry_3
C1 O1 H1 127(3) . .
C1 O2 H2 112(3) . .
O1 C1 O2 123.55(12) . .
O1 C1 C2 122.03(12) . .
O2 C1 C2 114.42(11) . .
C1 C2 H2A 118.9 . .
C3 C2 C1 122.21(12) . .
C3 C2 H2A 118.9 . .
C2 C3 H3 117.1 . .
C2 C3 C4 125.74(12) . .
C4 C3 H3 117.1 . .
C5 C4 C3 119.94(12) . .
C5 C4 C9 117.93(11) . .
C9 C4 C3 122.12(12) . .
C4 C5 H5 119.4 . .
C6 C5 C4 121.14(12) . .
C6 C5 H5 119.4 . .
C5 C6 H6 119.6 . .
C5 C6 C7 120.76(12) . .
C7 C6 H6 119.6 . .
C6 C7 C10 121.14(12) . .
C8 C7 C6 118.17(12) . .
C8 C7 C10 120.68(12) . .
C7 C8 H8 119.3 . .
C9 C8 C7 121.32(12) . .
C9 C8 H8 119.3 . .
C4 C9 H9 119.7 . .
C8 C9 C4 120.67(12) . .
C8 C9 H9 119.7 . .
C7 C10 H10A 109.5 . .
C7 C10 H10B 109.5 . .
C7 C10 H10C 109.5 . .
H10A C10 H10B 109.5 . .
H10A C10 H10C 109.5 . .
H10B C10 H10C 109.5 . .

loop_
_geom_bond_atom_site_label_1
_geom_bond_atom_site_label_2
_geom_bond_distance
_geom_bond_site_symmetry_2
O1 H1 0.879(19) .
O1 C1 1.2425(16) .
O2 H2 0.857(19) .
O2 C1 1.2977(16) .
C1 C2 1.4712(18) .
C2 H2A 0.9500 .
C2 C3 1.3309(19) .
C3 H3 0.9500 .
C3 C4 1.4667(18) .
C4 C5 1.3951(18) .
C4 C9 1.4013(18) .
C5 H5 0.9500 .
C5 C6 1.3924(18) .
C6 H6 0.9500 .
C6 C7 1.3933(19) .
C7 C8 1.3925(19) .
C7 C10 1.5487(17) .
C8 H8 0.9500 .
C8 C9 1.3880(18) .
C9 H9 0.9500 .
C10 H10A 0.9800 .
C10 H10B 0.9800 .
C10 H10C 0.9800 .

loop_
_geom_hbond_atom_site_label_D
_geom_hbond_atom_site_label_H
_geom_hbond_atom_site_label_A
_geom_hbond_distance_DH
_geom_hbond_distance_HA
_geom_hbond_distance_DA
_geom_hbond_angle_DHA
_geom_hbond_site_symmetry_A
_geom_hbond_publ_flag
O1 H1 O2 0.879(19) 1.81(2) 2.6380(14) 157(4) 3_746 yes
O2 H2 O1 0.857(19) 1.78(2) 2.6380(14) 175(4) 3_746 yes

loop_
_geom_torsion_atom_site_label_1
_geom_torsion_atom_site_label_2
_geom_torsion_atom_site_label_3
_geom_torsion_atom_site_label_4
_geom_torsion
_geom_torsion_site_symmetry_1
_geom_torsion_site_symmetry_2
_geom_torsion_site_symmetry_3
_geom_torsion_site_symmetry_4
O1 C1 C2 C3 4.8(2) . . . .
O2 C1 C2 C3 -174.67(13) . . . .
C1 C2 C3 C4 177.06(12) . . . .
C2 C3 C4 C5 -172.49(13) . . . .
C2 C3 C4 C9 6.8(2) . . . .
C3 C4 C5 C6 178.64(12) . . . .
C3 C4 C9 C8 -178.92(12) . . . .
C4 C5 C6 C7 0.4(2) . . . .
C5 C4 C9 C8 0.4(2) . . . .
C5 C6 C7 C8 0.2(2) . . . .
C5 C6 C7 C10 178.87(12) . . . .
C6 C7 C8 C9 -0.5(2) . . . .
C7 C8 C9 C4 0.2(2) . . . .
C9 C4 C5 C6 -0.6(2) . . . .
C10 C7 C8 C9 -179.18(11) . . . .

_cod_database_fobs_code 4519510
